data_4037524
loop_
_publ_author_name
'Fujikawa, Takao'
'Segawa, Yasutomo'
'Itami, Kenichiro'

_publ_section_title
;
 Laterally \p-Extended Dithia[6]helicenes with Heptagons: Saddle-Helix
 Hybrid Molecules.
;
_journal_issue 15
_journal_name_full 'The Journal of organic chemistry'
_journal_page_first 7745
_journal_page_last 7749
_journal_paper_doi 10.1021/acs.joc.7b01540
_journal_volume 82
_journal_year 2017
_chemical_formula_sum 'C67 H47 Cl7 S4'
_chemical_formula_weight 1228.43
_space_group_crystal_system triclinic
_space_group_IT_number 2
_space_group_name_Hall '-P 1'
_space_group_name_H-M_alt 'P -1'
_symmetry_cell_setting triclinic
_symmetry_space_group_name_H-M 'P -1'
_atom_sites_solution_hydrogens geom
_audit_creation_method SHELXL-2014/7
_cell_angle_alpha 113.715(13)
_cell_angle_beta 98.367(3)
_cell_angle_gamma 99.656(13)
_cell_formula_units_Z 2
_cell_length_a 10.053(7)
_cell_length_b 17.077(14)
_cell_length_c 18.207(14)
_cell_measurement_reflns_used 3712
_cell_measurement_temperature 103
_cell_measurement_theta_max 25.3
_cell_measurement_theta_min 3.3
_cell_volume 2742(4)
_computing_cell_refinement
;
Rigaku CrystalClear-SM Expert 2.1 b29
;
_computing_data_collection
;
Rigaku CrystalClear-SM Expert 2.1 b29
;
_computing_data_reduction
;
Rigaku CrystalClear-SM Expert 2.1 b29
;
_computing_molecular_graphics 'Yadokari-XG 2009 (Wakita Nemoto et al., 2009)'
_computing_publication_material 'Yadokari-XG 2009 (Wakita,Nemoto et al., 2009)'
_computing_structure_refinement 'SHELXL-2014/7 (Sheldrick, 2014)'
_computing_structure_solution SIR-97
_diffrn_ambient_temperature 103
_diffrn_detector_area_resol_mean 5.8140
_diffrn_measured_fraction_theta_full 0.992
_diffrn_measured_fraction_theta_max 0.992
_diffrn_measurement_device_type
;
Rigaku CrystalClear-SM Expert 2.1 b29
;
_diffrn_measurement_method 'profile data from \w-scans'
_diffrn_radiation_monochromator Confocal
_diffrn_radiation_type MoK\a
_diffrn_radiation_wavelength 0.71075
_diffrn_reflns_av_R_equivalents 0.0540
_diffrn_reflns_av_unetI/netI 0.0681
_diffrn_reflns_Laue_measured_fraction_full 0.992
_diffrn_reflns_Laue_measured_fraction_max 0.992
_diffrn_reflns_limit_h_max 11
_diffrn_reflns_limit_h_min -11
_diffrn_reflns_limit_k_max 20
_diffrn_reflns_limit_k_min -20
_diffrn_reflns_limit_l_max 21
_diffrn_reflns_limit_l_min -21
_diffrn_reflns_number 33657
_diffrn_reflns_point_group_measured_fraction_full 0.992
_diffrn_reflns_point_group_measured_fraction_max 0.992
_diffrn_reflns_theta_full 24.998
_diffrn_reflns_theta_max 24.998
_diffrn_reflns_theta_min 3.277
_diffrn_source 'Rotating Anode'
_exptl_absorpt_coefficient_mu 0.560
_exptl_absorpt_correction_T_max 1.000
_exptl_absorpt_correction_T_min 0.802
_exptl_absorpt_correction_type multi-scan
_exptl_crystal_colour Red
_exptl_crystal_density_diffrn 1.488
_exptl_crystal_description Block
_exptl_crystal_F_000 1264
_exptl_crystal_size_max 0.10
_exptl_crystal_size_mid 0.02
_exptl_crystal_size_min 0.02
_refine_diff_density_max 1.229
_refine_diff_density_min -0.466
_refine_diff_density_rms 0.098
_refine_ls_extinction_method none
_refine_ls_goodness_of_fit_ref 1.025
_refine_ls_matrix_type full
_refine_ls_number_parameters 743
_refine_ls_number_reflns 9567
_refine_ls_number_restraints 172
_refine_ls_restrained_S_all 1.036
_refine_ls_R_factor_all 0.0997
_refine_ls_R_factor_gt 0.0635
_refine_ls_shift/su_max 0.011
_refine_ls_shift/su_mean 0.000
_refine_ls_structure_factor_coef Fsqd
_refine_ls_weighting_details 'w=1/[\s^2^(Fo^2^)+(0.1194P)^2^] where P=(Fo^2^+2Fc^2^)/3'
_refine_ls_weighting_scheme calc
_refine_ls_wR_factor_gt 0.1759
_refine_ls_wR_factor_ref 0.1922
_reflns_Friedel_coverage 0.000
_reflns_number_gt 6200
_reflns_number_total 9567
_reflns_threshold_expression 'I > 2\s(I)'
_cod_data_source_file jo7b01540_si_002.cif
_cod_data_source_block 1-Cl4
_cod_depositor_comments
;
The following automatic conversions were performed:

data item '_exptl_absorpt_correction_type' value 'Multi-scan' was
changed to 'multi-scan' in accordance with the
/home/saulius/struct/COD-crude-data/automatic-downloads/DataCite-retrospective/ACS/depositions/lib/dictionaries/cif_core.dic
dictionary named 'cif_core.dic' version 2.4.2 last updated on
2011-04-26.

data item '_symmetry_cell_setting' value 'Triclinic' was changed to
'triclinic' in accordance with the
/home/saulius/struct/COD-crude-data/automatic-downloads/DataCite-retrospective/ACS/depositions/lib/dictionaries/cif_core.dic
dictionary named 'cif_core.dic' version 2.4.2 last updated on
2011-04-26.

Automatic conversion script
Id: cif_fix_values 6909 2019-04-08 15:41:33Z antanas 
;
_cod_database_code 4037524
_shelx_shelxl_version_number 2014/7
_shelx_space_group_comment
;
The symmetry employed for this shelxl refinement is uniquely defined
by the following loop, which should always be used as a source of
symmetry information in preference to the above space-group names.
They are only intended as comments.
;
_shelx_estimated_absorpt_t_min 0.946
_shelx_estimated_absorpt_t_max 0.989

loop_
_space_group_symop_operation_xyz
'x, y, z'
'-x, -y, -z'

loop_
_atom_site_label
_atom_site_type_symbol
_atom_site_fract_x
_atom_site_fract_y
_atom_site_fract_z
_atom_site_U_iso_or_equiv
_atom_site_adp_type
_atom_site_occupancy
_atom_site_site_symmetry_order
_atom_site_calc_flag
_atom_site_refinement_flags_posn
_atom_site_refinement_flags_adp
_atom_site_refinement_flags_occupancy
_atom_site_disorder_assembly
_atom_site_disorder_group
C1 C 0.6720(4) 0.8594(3) 0.2560(2) 0.0210(9) Uani 1 1 d . . . . .
C2 C 0.7824(4) 0.8992(3) 0.3222(3) 0.0243(10) Uani 1 1 d . . . . .
S1 S 0.91280(11) 0.84493(7) 0.30788(7) 0.0265(3) Uani 1 1 d . . . . .
C3 C 0.8185(4) 0.7662(3) 0.2106(3) 0.0231(9) Uani 1 1 d . . . . .
C4 C 0.6961(4) 0.7879(3) 0.1882(2) 0.0204(9) Uani 1 1 d . . . . .
C5 C 0.8501(4) 0.6858(3) 0.1606(3) 0.0249(10) Uani 1 1 d . . . . .
C6 C 0.9630(5) 0.6542(3) 0.1837(3) 0.0299(10) Uani 1 1 d . . . . .
C7 C 0.9768(5) 0.5711(3) 0.1359(3) 0.0331(11) Uani 1 1 d . . . . .
H1 H 1.0530 0.5514 0.1533 0.040 Uiso 1 1 calc R U . . .
C8 C 0.8814(5) 0.5172(3) 0.0637(3) 0.0312(11) Uani 1 1 d . . . . .
H2 H 0.8904 0.4593 0.0326 0.037 Uiso 1 1 calc R U . . .
C9 C 0.7706(4) 0.5447(3) 0.0343(3) 0.0254(10) Uani 1 1 d . . . . .
C10 C 0.7544(4) 0.6301(3) 0.0838(3) 0.0232(9) Uani 1 1 d . . . . .
C11 C 0.6752(4) 0.4881(3) -0.0456(3) 0.0246(10) Uani 1 1 d . . . . .
C12 C 0.6870(5) 0.4035(3) -0.0952(3) 0.0301(11) Uani 1 1 d . . . . .
H3 H 0.7548 0.3802 -0.0745 0.036 Uiso 1 1 calc R U . . .
C13 C 0.6028(5) 0.3530(3) -0.1733(3) 0.0309(11) Uani 1 1 d . . . . .
H4 H 0.6123 0.2955 -0.2053 0.037 Uiso 1 1 calc R U . . .
C14 C 0.5057(5) 0.3857(3) -0.2045(3) 0.0284(10) Uani 1 1 d . . . . .
C15 C 0.4857(5) 0.4701(3) -0.1591(3) 0.0262(10) Uani 1 1 d . . . . .
C16 C 0.5742(4) 0.5216(3) -0.0782(3) 0.0227(9) Uani 1 1 d . . . . .
C17 C 0.3846(5) 0.5073(3) -0.1875(3) 0.0276(10) Uani 1 1 d . . . . .
S2 S 0.24474(13) 0.45496(8) -0.27363(7) 0.0353(3) Uani 1 1 d . . . . .
C18 C 0.1828(5) 0.5486(3) -0.2471(3) 0.0380(12) Uani 1 1 d . . . . .
C19 C 0.2662(5) 0.6165(3) -0.1786(3) 0.0333(11) Uani 1 1 d . . . . .
H55 H 0.2496 0.6737 -0.1563 0.040 Uiso 1 1 calc R U . . .
C20 C 0.3826(5) 0.5949(3) -0.1422(3) 0.0275(10) Uani 1 1 d . . . . .
C21 C 0.6156(4) 0.7421(3) 0.1033(2) 0.0184(9) Uani 1 1 d . . . . .
C22 C 0.6456(4) 0.6626(3) 0.0533(2) 0.0217(9) Uani 1 1 d . . . . .
C23 C 0.5655(4) 0.6106(3) -0.0298(3) 0.0229(9) Uani 1 1 d . . . . .
C24 C 0.4824(5) 0.6490(3) -0.0655(2) 0.0244(10) Uani 1 1 d . . . . .
C25 C 0.4905(4) 0.7415(3) -0.0209(2) 0.0227(9) Uani 1 1 d . . . . .
C26 C 0.4636(4) 0.7925(3) -0.0650(3) 0.0241(10) Uani 1 1 d . . . . .
C27 C 0.4088(4) 0.8648(3) -0.0283(3) 0.0225(9) Uani 1 1 d . . . . .
C28 C 0.3972(4) 0.8909(3) 0.0557(3) 0.0216(9) Uani 1 1 d . . . . .
C29 C 0.4681(4) 0.8572(3) 0.1053(2) 0.0184(9) Uani 1 1 d . . . . .
C30 C 0.5261(4) 0.7821(3) 0.0662(2) 0.0204(9) Uani 1 1 d . . . . .
C31 C 0.5012(5) 0.7756(3) -0.1420(3) 0.0287(10) Uani 1 1 d . . . . .
C32 C 0.5917(5) 0.7224(3) -0.1785(3) 0.0356(12) Uani 1 1 d . . . . .
H56 H 0.6290 0.6865 -0.1567 0.043 Uiso 1 1 calc R U . . .
C33 C 0.6188(6) 0.7281(3) -0.2469(3) 0.0401(12) Uani 1 1 d . . . . .
S3 S 0.53040(14) 0.79439(9) -0.27310(7) 0.0376(3) Uani 1 1 d . . . . .
C34 C 0.4588(5) 0.8202(3) -0.1863(3) 0.0286(10) Uani 1 1 d . . . . .
C35 C 0.3791(4) 0.8828(3) -0.1582(3) 0.0257(10) Uani 1 1 d . . . . .
C36 C 0.3199(5) 0.9239(3) -0.2036(3) 0.0292(11) Uani 1 1 d . . . . .
C37 C 0.2491(5) 0.9870(3) -0.1709(3) 0.0297(11) Uani 1 1 d . . . . .
H5 H 0.2115 1.0140 -0.2028 0.036 Uiso 1 1 calc R U . . .
C38 C 0.2332(5) 1.0109(3) -0.0916(3) 0.0295(10) Uani 1 1 d . . . . .
H6 H 0.1854 1.0553 -0.0692 0.035 Uiso 1 1 calc R U . . .
C39 C 0.2850(4) 0.9721(3) -0.0428(3) 0.0251(10) Uani 1 1 d . . . . .
C40 C 0.3594(4) 0.9082(3) -0.0764(3) 0.0241(10) Uani 1 1 d . . . . .
C41 C 0.2561(4) 0.9905(3) 0.0380(3) 0.0249(10) Uani 1 1 d . . . . .
C42 C 0.1684(5) 1.0445(3) 0.0673(3) 0.0317(11) Uani 1 1 d . . . . .
H7 H 0.1311 1.0716 0.0355 0.038 Uiso 1 1 calc R U . . .
C43 C 0.1345(5) 1.0597(3) 0.1416(3) 0.0340(11) Uani 1 1 d . . . . .
H8 H 0.0731 1.0962 0.1599 0.041 Uiso 1 1 calc R U . . .
C44 C 0.1889(5) 1.0223(3) 0.1898(3) 0.0308(11) Uani 1 1 d . . . . .
C45 C 0.2825(4) 0.9691(3) 0.1654(3) 0.0242(10) Uani 1 1 d . . . . .
C46 C 0.3135(4) 0.9515(3) 0.0869(3) 0.0219(9) Uani 1 1 d . . . . .
C47 C 0.3539(4) 0.9343(3) 0.2139(3) 0.0237(9) Uani 1 1 d . . . . .
C48 C 0.4578(4) 0.8911(3) 0.1897(2) 0.0208(9) Uani 1 1 d . . . . .
C49 C 0.5366(4) 0.8810(3) 0.2566(2) 0.0208(9) Uani 1 1 d . . . . .
C50 C 0.4793(4) 0.9029(3) 0.3240(3) 0.0227(9) Uani 1 1 d . . . . .
S4 S 0.33991(12) 0.94695(7) 0.31182(7) 0.0255(3) Uani 1 1 d . . . . .
Cl1 Cl 1.09026(13) 0.71774(8) 0.27385(8) 0.0444(3) Uani 1 1 d . . . . .
Cl2 Cl 0.40404(14) 0.31846(7) -0.30425(7) 0.0388(3) Uani 1 1 d . . . . .
Cl3 Cl 0.33135(14) 0.89392(8) -0.30542(7) 0.0400(3) Uani 1 1 d . . . . .
Cl4 Cl 0.13930(15) 1.04578(10) 0.28104(8) 0.0472(4) Uani 1 1 d . . . . .
C51 C 0.8087(5) 0.9834(3) 0.4006(2) 0.0261(10) Uani 1 1 d . . . . .
H9 H 0.7278 1.0092 0.3985 0.031 Uiso 1 1 calc R U . . .
H10 H 0.8155 0.9685 0.4480 0.031 Uiso 1 1 calc R U . . .
C52 C 0.9376(5) 1.0521(3) 0.4158(3) 0.0304(10) Uani 1 1 d . . . . .
H11 H 0.9387 1.0606 0.3652 0.036 Uiso 1 1 calc R U . . .
H12 H 1.0201 1.0308 0.4278 0.036 Uiso 1 1 calc R U . . .
C53 C 0.9468(5) 1.1410(3) 0.4879(3) 0.0399(12) Uani 1 1 d . . . . .
H13 H 0.8677 1.1639 0.4737 0.048 Uiso 1 1 calc R U . . .
H14 H 0.9371 1.1310 0.5370 0.048 Uiso 1 1 calc R U . . .
C54 C 1.0787(6) 1.2097(4) 0.5100(4) 0.0616(17) Uani 1 1 d . . . . .
H15 H 1.1578 1.1885 0.5257 0.092 Uiso 1 1 calc R U . . .
H16 H 1.0764 1.2642 0.5565 0.092 Uiso 1 1 calc R U . . .
H17 H 1.0881 1.2216 0.4624 0.092 Uiso 1 1 calc R U . . .
C55 C 0.0528(6) 0.5463(4) -0.3020(3) 0.0528(15) Uani 1 1 d . . . . .
H18 H -0.0168 0.4903 -0.3181 0.063 Uiso 1 1 calc R U . . .
H19 H 0.0137 0.5955 -0.2701 0.063 Uiso 1 1 calc R U . . .
C56 C 0.0762(9) 0.5538(7) -0.3793(5) 0.103(3) Uani 1 1 d . U . . .
H20 H 0.1067 0.5012 -0.4128 0.124 Uiso 1 1 calc R U . . .
H21 H -0.0147 0.5504 -0.4114 0.124 Uiso 1 1 calc R U . . .
C57 C 0.1709(11) 0.6284(7) -0.3719(6) 0.120(3) Uani 1 1 d . U . . .
H22 H 0.2594 0.6339 -0.3360 0.143 Uiso 1 1 calc R U . . .
H23 H 0.1363 0.6803 -0.3413 0.143 Uiso 1 1 calc R U . . .
C58 C 0.2068(11) 0.6376(7) -0.4486(6) 0.122(3) Uani 1 1 d . U . . .
H24 H 0.2375 0.5859 -0.4821 0.183 Uiso 1 1 calc R U . . .
H25 H 0.2812 0.6911 -0.4306 0.183 Uiso 1 1 calc R U . . .
H26 H 0.1243 0.6416 -0.4816 0.183 Uiso 1 1 calc R U . . .
C59 C 0.7114(6) 0.6836(4) -0.3008(3) 0.0534(15) Uani 1 1 d . . . . .
H27 H 0.7716 0.7284 -0.3111 0.064 Uiso 1 1 calc R U . . .
H28 H 0.7725 0.6615 -0.2701 0.064 Uiso 1 1 calc R U . . .
C60 C 0.6364(8) 0.6101(5) -0.3803(4) 0.074(2) Uani 1 1 d . . . . .
H29 H 0.7034 0.5896 -0.4140 0.089 Uiso 1 1 calc R U . . .
H30 H 0.5716 0.6310 -0.4103 0.089 Uiso 1 1 calc R U . . .
C61 C 0.5552(8) 0.5334(4) -0.3701(4) 0.0712(19) Uani 1 1 d . . . . .
H31 H 0.4941 0.5551 -0.3324 0.085 Uiso 1 1 calc R U . . .
H32 H 0.4954 0.4894 -0.4243 0.085 Uiso 1 1 calc R U . . .
C62 C 0.6465(10) 0.4896(6) -0.3366(6) 0.108(3) Uani 1 1 d . . . . .
H33 H 0.7096 0.4698 -0.3725 0.162 Uiso 1 1 calc R U . . .
H34 H 0.5894 0.4386 -0.3342 0.162 Uiso 1 1 calc R U . . .
H35 H 0.7007 0.5315 -0.2810 0.162 Uiso 1 1 calc R U . . .
C63 C 0.5163(5) 0.8908(3) 0.4015(2) 0.0243(10) Uani 1 1 d . . . . .
H36 H 0.5482 0.9496 0.4495 0.029 Uiso 1 1 calc R U . . .
H37 H 0.5947 0.8623 0.3983 0.029 Uiso 1 1 calc R U . . .
C64 C 0.3964(5) 0.8352(3) 0.4161(3) 0.0326(11) Uani 1 1 d . . . . .
H38 H 0.3694 0.7748 0.3704 0.039 Uiso 1 1 calc R U . . .
H39 H 0.3155 0.8610 0.4151 0.039 Uiso 1 1 calc R U . . .
C65 C 0.4329(6) 0.8297(4) 0.4983(3) 0.0500(15) Uani 1 1 d . . . . .
H53 H 0.4470 0.8895 0.5434 0.060 Uiso 1 1 calc R U . . .
H54 H 0.3514 0.7912 0.5021 0.060 Uiso 1 1 calc R U . . .
C67 C 0.5499(8) 0.7981(5) 0.5132(4) 0.079(2) Uani 1 1 d . . . . .
H47 H 0.5615 0.7979 0.5675 0.118 Uiso 1 1 calc R U . . .
H48 H 0.5367 0.7379 0.4705 0.118 Uiso 1 1 calc R U . . .
H49 H 0.6328 0.8366 0.5120 0.118 Uiso 1 1 calc R U . . .
Cl5 Cl 1.03399(15) 0.78174(9) -0.10201(10) 0.0564(4) Uani 1 1 d D U . . .
Cl6 Cl 0.88563(16) 0.62441(9) -0.09996(10) 0.0556(4) Uani 1 1 d D U . . .
C68 C 1.0140(15) 0.7260(8) -0.0411(7) 0.072(4) Uani 0.5 1 d D U P A 1
H50 H 1.1042 0.7137 -0.0237 0.086 Uiso 0.5 1 calc R U P A 1
Cl7 Cl 0.9697(5) 0.8010(2) 0.0468(2) 0.0770(11) Uani 0.5 1 d D U P A 1
C69 C 0.935(2) 0.7414(11) -0.0456(10) 0.060(5) Uani 0.25 1 d D U P A 2
H51 H 0.8554 0.7686 -0.0332 0.072 Uiso 0.25 1 calc R U P A 2
Cl8 Cl 1.0591(13) 0.7541(9) 0.0486(6) 0.046(3) Uani 0.25 1 d D U P A 2
Cl9 Cl 1.0904(15) 0.7375(9) 0.0443(8) 0.057(4) Uani 0.25 1 d D U P A 3
C70 C 1.0437(19) 0.6997(12) -0.0647(11) 0.052(5) Uani 0.25 1 d D U P A 3
H52 H 1.1132 0.6677 -0.0887 0.062 Uiso 0.25 1 calc R U P A 3

loop_
_atom_site_aniso_label
_atom_site_aniso_U_11
_atom_site_aniso_U_22
_atom_site_aniso_U_33
_atom_site_aniso_U_23
_atom_site_aniso_U_13
_atom_site_aniso_U_12
C1 0.028(2) 0.018(2) 0.020(2) 0.0114(18) 0.0059(19) 0.0061(18)
C2 0.030(3) 0.025(2) 0.022(2) 0.0151(19) 0.006(2) 0.0077(19)
S1 0.0279(6) 0.0277(6) 0.0219(6) 0.0099(5) 0.0004(5) 0.0090(5)
C3 0.027(2) 0.024(2) 0.020(2) 0.0120(19) 0.0035(18) 0.0046(19)
C4 0.024(2) 0.021(2) 0.021(2) 0.0135(18) 0.0074(18) 0.0054(18)
C5 0.026(2) 0.030(2) 0.027(2) 0.018(2) 0.010(2) 0.0100(19)
C6 0.030(3) 0.029(3) 0.029(3) 0.012(2) 0.004(2) 0.007(2)
C7 0.032(3) 0.035(3) 0.041(3) 0.022(2) 0.011(2) 0.016(2)
C8 0.036(3) 0.023(2) 0.037(3) 0.012(2) 0.013(2) 0.013(2)
C9 0.028(2) 0.026(2) 0.033(3) 0.018(2) 0.016(2) 0.0103(19)
C10 0.028(2) 0.020(2) 0.025(2) 0.0121(19) 0.0096(19) 0.0044(18)
C11 0.028(2) 0.022(2) 0.025(2) 0.0099(19) 0.014(2) 0.0038(19)
C12 0.030(3) 0.028(3) 0.040(3) 0.017(2) 0.016(2) 0.011(2)
C13 0.034(3) 0.019(2) 0.032(3) 0.004(2) 0.013(2) 0.002(2)
C14 0.038(3) 0.019(2) 0.024(2) 0.0049(19) 0.013(2) 0.003(2)
C15 0.032(3) 0.020(2) 0.025(2) 0.0080(19) 0.012(2) 0.0023(19)
C16 0.029(2) 0.019(2) 0.021(2) 0.0093(18) 0.0104(19) 0.0022(18)
C17 0.040(3) 0.023(2) 0.015(2) 0.0046(18) 0.005(2) 0.005(2)
S2 0.0419(7) 0.0265(6) 0.0242(6) 0.0039(5) -0.0005(5) 0.0010(5)
C18 0.044(3) 0.032(3) 0.028(3) 0.008(2) -0.001(2) 0.004(2)
C19 0.043(3) 0.025(2) 0.024(2) 0.005(2) 0.001(2) 0.010(2)
C20 0.037(3) 0.024(2) 0.020(2) 0.0095(19) 0.008(2) 0.004(2)
C21 0.023(2) 0.016(2) 0.017(2) 0.0094(17) 0.0041(17) 0.0024(17)
C22 0.025(2) 0.022(2) 0.021(2) 0.0121(18) 0.0082(18) 0.0037(18)
C23 0.028(2) 0.020(2) 0.021(2) 0.0093(18) 0.0095(19) 0.0039(18)
C24 0.035(3) 0.020(2) 0.017(2) 0.0077(18) 0.0065(19) 0.0029(19)
C25 0.027(2) 0.021(2) 0.019(2) 0.0091(18) 0.0028(18) 0.0031(18)
C26 0.029(2) 0.021(2) 0.019(2) 0.0103(18) 0.0000(19) 0.0020(19)
C27 0.023(2) 0.021(2) 0.023(2) 0.0118(18) 0.0007(18) 0.0026(18)
C28 0.021(2) 0.017(2) 0.023(2) 0.0085(18) -0.0006(18) 0.0008(17)
C29 0.021(2) 0.017(2) 0.019(2) 0.0102(17) 0.0046(17) 0.0038(17)
C30 0.022(2) 0.018(2) 0.021(2) 0.0100(18) 0.0041(18) 0.0021(17)
C31 0.037(3) 0.027(2) 0.021(2) 0.012(2) 0.005(2) 0.005(2)
C32 0.051(3) 0.035(3) 0.025(3) 0.015(2) 0.010(2) 0.017(2)
C33 0.053(3) 0.043(3) 0.028(3) 0.016(2) 0.011(2) 0.016(3)
S3 0.0524(8) 0.0436(8) 0.0237(6) 0.0196(6) 0.0125(6) 0.0135(6)
C34 0.036(3) 0.028(2) 0.016(2) 0.0093(19) 0.001(2) 0.000(2)
C35 0.028(2) 0.022(2) 0.022(2) 0.0097(19) -0.0022(19) -0.0013(19)
C36 0.031(3) 0.029(3) 0.023(2) 0.016(2) -0.003(2) -0.006(2)
C37 0.026(2) 0.032(3) 0.034(3) 0.022(2) -0.002(2) 0.002(2)
C38 0.026(2) 0.031(3) 0.036(3) 0.021(2) 0.005(2) 0.005(2)
C39 0.024(2) 0.022(2) 0.028(2) 0.013(2) -0.0002(19) 0.0010(18)
C40 0.024(2) 0.020(2) 0.022(2) 0.0104(18) -0.0041(18) -0.0046(18)
C41 0.020(2) 0.022(2) 0.030(2) 0.013(2) 0.0003(19) 0.0028(18)
C42 0.033(3) 0.030(3) 0.035(3) 0.018(2) 0.004(2) 0.009(2)
C43 0.033(3) 0.031(3) 0.041(3) 0.014(2) 0.010(2) 0.017(2)
C44 0.033(3) 0.031(3) 0.028(3) 0.012(2) 0.009(2) 0.010(2)
C45 0.024(2) 0.022(2) 0.023(2) 0.0096(19) 0.0014(19) 0.0026(18)
C46 0.021(2) 0.021(2) 0.020(2) 0.0094(18) -0.0004(18) 0.0010(18)
C47 0.027(2) 0.020(2) 0.020(2) 0.0069(18) 0.0020(18) 0.0029(18)
C48 0.026(2) 0.013(2) 0.021(2) 0.0064(17) 0.0052(18) 0.0027(17)
C49 0.025(2) 0.014(2) 0.018(2) 0.0047(17) 0.0000(18) 0.0017(17)
C50 0.025(2) 0.023(2) 0.022(2) 0.0106(18) 0.0048(19) 0.0074(18)
S4 0.0314(6) 0.0276(6) 0.0215(6) 0.0119(5) 0.0092(5) 0.0119(5)
Cl1 0.0346(7) 0.0414(7) 0.0427(7) 0.0080(6) -0.0081(6) 0.0151(6)
Cl2 0.0532(8) 0.0258(6) 0.0293(6) 0.0053(5) 0.0101(6) 0.0070(5)
Cl3 0.0542(8) 0.0414(7) 0.0263(6) 0.0205(6) 0.0019(6) 0.0081(6)
Cl4 0.0579(9) 0.0684(9) 0.0413(7) 0.0342(7) 0.0276(7) 0.0414(7)
C51 0.035(3) 0.026(2) 0.016(2) 0.0089(19) 0.0020(19) 0.007(2)
C52 0.034(3) 0.029(3) 0.024(2) 0.009(2) 0.002(2) 0.007(2)
C53 0.046(3) 0.034(3) 0.024(3) 0.003(2) -0.001(2) 0.002(2)
C54 0.065(4) 0.050(4) 0.048(4) 0.009(3) 0.004(3) -0.004(3)
C55 0.047(3) 0.049(3) 0.041(3) 0.008(3) -0.013(3) 0.009(3)
C56 0.104(5) 0.131(6) 0.075(5) 0.058(4) -0.011(4) 0.027(5)
C57 0.144(6) 0.125(6) 0.096(5) 0.086(5) -0.014(5) -0.008(5)
C58 0.153(6) 0.117(6) 0.092(5) 0.063(5) 0.002(5) 0.000(5)
C59 0.070(4) 0.066(4) 0.038(3) 0.024(3) 0.028(3) 0.033(3)
C60 0.093(5) 0.087(5) 0.044(4) 0.020(4) 0.022(4) 0.042(4)
C61 0.086(5) 0.057(4) 0.057(4) 0.014(3) 0.024(4) 0.006(4)
C62 0.130(8) 0.082(6) 0.097(7) 0.040(5) 0.024(6) -0.009(6)
C63 0.034(3) 0.023(2) 0.016(2) 0.0079(18) 0.0062(19) 0.0083(19)
C64 0.036(3) 0.039(3) 0.029(3) 0.020(2) 0.009(2) 0.010(2)
C65 0.045(3) 0.070(4) 0.048(3) 0.043(3) 0.010(3) 0.002(3)
C67 0.096(6) 0.099(6) 0.066(5) 0.049(4) 0.036(4) 0.043(5)
Cl5 0.0525(9) 0.0437(8) 0.0820(11) 0.0391(8) 0.0121(8) 0.0080(7)
Cl6 0.0665(10) 0.0383(8) 0.0726(10) 0.0317(7) 0.0256(8) 0.0129(7)
C68 0.068(7) 0.079(6) 0.070(6) 0.037(5) 0.017(5) 0.011(5)
Cl7 0.104(3) 0.052(2) 0.059(2) 0.0151(16) 0.0296(19) -0.007(2)
C69 0.051(7) 0.061(7) 0.066(7) 0.019(6) 0.032(6) 0.015(6)
Cl8 0.054(6) 0.050(6) 0.035(3) 0.024(3) 0.013(3) -0.001(4)
Cl9 0.064(6) 0.039(5) 0.063(5) 0.031(4) -0.014(4) 0.001(4)
C70 0.053(7) 0.064(7) 0.052(7) 0.033(6) 0.027(6) 0.018(6)

loop_
_atom_type_symbol
_atom_type_description
_atom_type_scat_dispersion_real
_atom_type_scat_dispersion_imag
_atom_type_scat_source
C C 0.0033 0.0016 'International Tables Vol C Tables 4.2.6.8 and 6.1.1.4'
H H 0.0000 0.0000 'International Tables Vol C Tables 4.2.6.8 and 6.1.1.4'
S S 0.1246 0.1234 'International Tables Vol C Tables 4.2.6.8 and 6.1.1.4'
Cl Cl 0.1484 0.1585 'International Tables Vol C Tables 4.2.6.8 and 6.1.1.4'

loop_
_geom_angle_atom_site_label_1
_geom_angle_atom_site_label_2
_geom_angle_atom_site_label_3
_geom_angle
C2 C1 C4 113.1(4)
C2 C1 C49 123.6(4)
C4 C1 C49 123.0(4)
C1 C2 C51 130.3(4)
C1 C2 S1 111.8(3)
C51 C2 S1 117.8(3)
C2 S1 C3 92.2(2)
C4 C3 C5 122.3(4)
C4 C3 S1 110.4(3)
C5 C3 S1 127.2(3)
C3 C4 C1 111.7(4)
C3 C4 C21 119.7(4)
C1 C4 C21 128.5(4)
C6 C5 C10 117.4(4)
C6 C5 C3 125.5(4)
C10 C5 C3 116.9(4)
C7 C6 C5 121.8(4)
C7 C6 Cl1 116.5(4)
C5 C6 Cl1 121.7(3)
C8 C7 C6 120.1(4)
C8 C7 H1 119.9
C6 C7 H1 119.9
C7 C8 C9 121.9(4)
C7 C8 H2 119.0
C9 C8 H2 119.0
C8 C9 C10 118.4(4)
C8 C9 C11 120.9(4)
C10 C9 C11 120.7(4)
C5 C10 C9 120.3(4)
C5 C10 C22 119.7(4)
C9 C10 C22 119.9(4)
C12 C11 C16 118.0(4)
C12 C11 C9 122.2(4)
C16 C11 C9 119.6(4)
C13 C12 C11 121.8(4)
C13 C12 H3 119.1
C11 C12 H3 119.1
C14 C13 C12 120.0(4)
C14 C13 H4 120.0
C12 C13 H4 120.0
C13 C14 C15 122.3(4)
C13 C14 Cl2 117.5(3)
C15 C14 Cl2 120.2(4)
C14 C15 C17 125.1(4)
C14 C15 C16 116.8(4)
C17 C15 C16 118.1(4)
C11 C16 C15 121.0(4)
C11 C16 C23 118.8(4)
C15 C16 C23 120.1(4)
C20 C17 C15 121.0(4)
C20 C17 S2 110.4(3)
C15 C17 S2 128.5(3)
C18 S2 C17 92.1(2)
C19 C18 C55 129.1(5)
C19 C18 S2 111.7(4)
C55 C18 S2 119.1(4)
C18 C19 C20 114.0(4)
C18 C19 H55 123.0
C20 C19 H55 123.0
C17 C20 C24 120.1(4)
C17 C20 C19 111.7(4)
C24 C20 C19 128.0(4)
C22 C21 C4 116.4(4)
C22 C21 C30 120.1(4)
C4 C21 C30 122.6(4)
C21 C22 C23 120.1(4)
C21 C22 C10 121.9(4)
C23 C22 C10 118.0(4)
C24 C23 C22 118.4(4)
C24 C23 C16 119.5(4)
C22 C23 C16 122.1(4)
C23 C24 C20 119.7(4)
C23 C24 C25 118.8(4)
C20 C24 C25 121.3(4)
C30 C25 C26 120.1(4)
C30 C25 C24 119.9(4)
C26 C25 C24 119.9(4)
C27 C26 C25 118.4(4)
C27 C26 C31 119.4(4)
C25 C26 C31 122.1(4)
C26 C27 C28 118.5(4)
C26 C27 C40 119.4(4)
C28 C27 C40 122.0(4)
C29 C28 C46 122.0(4)
C29 C28 C27 120.0(4)
C46 C28 C27 118.0(4)
C28 C29 C48 116.2(4)
C28 C29 C30 119.4(4)
C48 C29 C30 123.6(3)
C25 C30 C29 115.4(4)
C25 C30 C21 114.7(4)
C29 C30 C21 130.0(4)
C34 C31 C26 119.4(4)
C34 C31 C32 112.2(4)
C26 C31 C32 128.2(4)
C33 C32 C31 113.6(4)
C33 C32 H56 123.2
C31 C32 H56 123.2
C32 C33 C59 128.9(5)
C32 C33 S3 112.1(4)
C59 C33 S3 119.1(4)
C33 S3 C34 92.0(2)
C31 C34 C35 122.3(4)
C31 C34 S3 110.1(3)
C35 C34 S3 127.3(3)
C36 C35 C34 125.6(4)
C36 C35 C40 116.9(4)
C34 C35 C40 117.5(4)
C37 C36 C35 122.3(4)
C37 C36 Cl3 117.2(3)
C35 C36 Cl3 120.4(4)
C36 C37 C38 119.5(4)
C36 C37 H5 120.2
C38 C37 H5 120.2
C37 C38 C39 122.2(4)
C37 C38 H6 118.9
C39 C38 H6 118.9
C38 C39 C40 118.0(4)
C38 C39 C41 122.4(4)
C40 C39 C41 119.5(4)
C39 C40 C35 121.1(4)
C39 C40 C27 118.7(4)
C35 C40 C27 120.1(4)
C42 C41 C46 118.9(4)
C42 C41 C39 120.2(4)
C46 C41 C39 120.8(4)
C43 C42 C41 121.4(4)
C43 C42 H7 119.3
C41 C42 H7 119.3
C42 C43 C44 120.6(4)
C42 C43 H8 119.7
C44 C43 H8 119.7
C43 C44 C45 121.3(4)
C43 C44 Cl4 116.4(4)
C45 C44 Cl4 122.3(3)
C44 C45 C47 125.5(4)
C44 C45 C46 117.6(4)
C47 C45 C46 116.8(4)
C41 C46 C45 120.1(4)
C41 C46 C28 120.0(4)
C45 C46 C28 119.8(4)
C48 C47 C45 122.2(4)
C48 C47 S4 110.6(3)
C45 C47 S4 126.9(3)
C47 C48 C29 120.1(4)
C47 C48 C49 111.7(4)
C29 C48 C49 128.1(4)
C50 C49 C48 112.9(4)
C50 C49 C1 123.6(4)
C48 C49 C1 123.2(4)
C49 C50 C63 130.2(4)
C49 C50 S4 111.6(3)
C63 C50 S4 118.1(3)
C50 S4 C47 92.4(2)
C52 C51 C2 114.6(4)
C52 C51 H9 108.6
C2 C51 H9 108.6
C52 C51 H10 108.6
C2 C51 H10 108.6
H9 C51 H10 107.6
C51 C52 C53 112.3(4)
C51 C52 H11 109.1
C53 C52 H11 109.1
C51 C52 H12 109.1
C53 C52 H12 109.1
H11 C52 H12 107.9
C54 C53 C52 114.5(5)
C54 C53 H13 108.6
C52 C53 H13 108.6
C54 C53 H14 108.6
C52 C53 H14 108.6
H13 C53 H14 107.6
C53 C54 H15 109.5
C53 C54 H16 109.5
H15 C54 H16 109.5
C53 C54 H17 109.5
H15 C54 H17 109.5
H16 C54 H17 109.5
C56 C55 C18 113.7(5)
C56 C55 H18 108.8
C18 C55 H18 108.8
C56 C55 H19 108.8
C18 C55 H19 108.8
H18 C55 H19 107.7
C57 C56 C55 119.2(7)
C57 C56 H20 107.5
C55 C56 H20 107.5
C57 C56 H21 107.5
C55 C56 H21 107.5
H20 C56 H21 107.0
C56 C57 C58 121.8(8)
C56 C57 H22 106.9
C58 C57 H22 106.9
C56 C57 H23 106.9
C58 C57 H23 106.9
H22 C57 H23 106.7
C57 C58 H24 109.5
C57 C58 H25 109.5
H24 C58 H25 109.5
C57 C58 H26 109.5
H24 C58 H26 109.5
H25 C58 H26 109.5
C60 C59 C33 114.5(5)
C60 C59 H27 108.6
C33 C59 H27 108.6
C60 C59 H28 108.6
C33 C59 H28 108.6
H27 C59 H28 107.6
C59 C60 C61 112.0(6)
C59 C60 H29 109.2
C61 C60 H29 109.2
C59 C60 H30 109.2
C61 C60 H30 109.2
H29 C60 H30 107.9
C62 C61 C60 112.7(6)
C62 C61 H31 109.0
C60 C61 H31 109.0
C62 C61 H32 109.0
C60 C61 H32 109.0
H31 C61 H32 107.8
C61 C62 H33 109.5
C61 C62 H34 109.5
H33 C62 H34 109.5
C61 C62 H35 109.5
H33 C62 H35 109.5
H34 C62 H35 109.5
C50 C63 C64 113.9(4)
C50 C63 H36 108.8
C64 C63 H36 108.8
C50 C63 H37 108.8
C64 C63 H37 108.8
H36 C63 H37 107.7
C63 C64 C65 113.0(4)
C63 C64 H38 109.0
C65 C64 H38 109.0
C63 C64 H39 109.0
C65 C64 H39 109.0
H38 C64 H39 107.8
C67 C65 C64 117.7(5)
C67 C65 H53 107.9
C64 C65 H53 107.9
C67 C65 H54 107.9
C64 C65 H54 107.9
H53 C65 H54 107.2
C65 C67 H47 109.5
C65 C67 H48 109.5
H47 C67 H48 109.5
C65 C67 H49 109.5
H47 C67 H49 109.5
H48 C67 H49 109.5
Cl5 C68 Cl7 104.6(7)
Cl5 C68 Cl6 108.8(7)
Cl7 C68 Cl6 114.6(7)
Cl5 C68 H50 109.6
Cl7 C68 H50 109.6
Cl6 C68 H50 109.6
Cl6 C69 Cl5 107.5(9)
Cl6 C69 Cl8 99.4(10)
Cl5 C69 Cl8 107.4(10)
Cl6 C69 H51 113.8
Cl5 C69 H51 113.8
Cl8 C69 H51 113.8
Cl6 C70 Cl9 106.8(10)
Cl6 C70 Cl5 109.2(10)
Cl9 C70 Cl5 117.0(12)
Cl6 C70 H52 107.8
Cl9 C70 H52 107.8
Cl5 C70 H52 107.8

loop_
_geom_bond_atom_site_label_1
_geom_bond_atom_site_label_2
_geom_bond_distance
C1 C2 1.358(6)
C1 C4 1.432(6)
C1 C49 1.469(6)
C2 C51 1.513(6)
C2 S1 1.720(4)
S1 C3 1.735(4)
C3 C4 1.395(6)
C3 C5 1.428(6)
C4 C21 1.452(6)
C5 C6 1.416(6)
C5 C10 1.421(6)
C6 C7 1.377(6)
C6 Cl1 1.732(5)
C7 C8 1.364(7)
C7 H1 0.9500
C8 C9 1.396(6)
C8 H2 0.9500
C9 C10 1.426(6)
C9 C11 1.457(6)
C10 C22 1.445(6)
C11 C12 1.398(6)
C11 C16 1.416(6)
C12 C13 1.378(6)
C12 H3 0.9500
C13 C14 1.366(7)
C13 H4 0.9500
C14 C15 1.411(6)
C14 Cl2 1.746(5)
C15 C17 1.425(6)
C15 C16 1.431(6)
C16 C23 1.443(6)
C17 C20 1.394(6)
C17 S2 1.745(5)
S2 C18 1.726(5)
C18 C19 1.345(6)
C18 C55 1.511(7)
C19 C20 1.435(6)
C19 H55 0.9500
C20 C24 1.433(6)
C21 C22 1.408(6)
C21 C30 1.461(6)
C22 C23 1.432(6)
C23 C24 1.385(6)
C24 C25 1.438(6)
C25 C30 1.410(6)
C25 C26 1.433(6)
C26 C27 1.396(6)
C26 C31 1.434(6)
C27 C28 1.439(6)
C27 C40 1.443(6)
C28 C29 1.423(5)
C28 C46 1.434(6)
C29 C48 1.435(6)
C29 C30 1.459(6)
C31 C34 1.385(6)
C31 C32 1.437(6)
C32 C33 1.349(6)
C32 H56 0.9500
C33 C59 1.521(7)
C33 S3 1.717(5)
S3 C34 1.757(5)
C34 C35 1.419(6)
C35 C36 1.411(6)
C35 C40 1.429(6)
C36 C37 1.373(6)
C36 Cl3 1.742(5)
C37 C38 1.376(6)
C37 H5 0.9500
C38 C39 1.398(6)
C38 H6 0.9500
C39 C40 1.412(6)
C39 C41 1.460(6)
C41 C42 1.388(6)
C41 C46 1.423(6)
C42 C43 1.377(7)
C42 H7 0.9500
C43 C44 1.379(6)
C43 H8 0.9500
C44 C45 1.411(6)
C44 Cl4 1.716(5)
C45 C47 1.424(6)
C45 C46 1.430(6)
C47 C48 1.400(6)
C47 S4 1.738(4)
C48 C49 1.440(6)
C49 C50 1.373(6)
C50 C63 1.511(6)
C50 S4 1.726(4)
C51 C52 1.503(6)
C51 H9 0.9900
C51 H10 0.9900
C52 C53 1.533(6)
C52 H11 0.9900
C52 H12 0.9900
C53 C54 1.497(7)
C53 H13 0.9900
C53 H14 0.9900
C54 H15 0.9800
C54 H16 0.9800
C54 H17 0.9800
C55 C56 1.511(10)
C55 H18 0.9900
C55 H19 0.9900
C56 C57 1.401(11)
C56 H20 0.9900
C56 H21 0.9900
C57 C58 1.553(11)
C57 H22 0.9900
C57 H23 0.9900
C58 H24 0.9800
C58 H25 0.9800
C58 H26 0.9800
C59 C60 1.464(8)
C59 H27 0.9900
C59 H28 0.9900
C60 C61 1.516(9)
C60 H29 0.9900
C60 H30 0.9900
C61 C62 1.486(11)
C61 H31 0.9900
C61 H32 0.9900
C62 H33 0.9800
C62 H34 0.9800
C62 H35 0.9800
C63 C64 1.528(6)
C63 H36 0.9900
C63 H37 0.9900
C64 C65 1.533(7)
C64 H38 0.9900
C64 H39 0.9900
C65 C67 1.409(9)
C65 H53 0.9900
C65 H54 0.9900
C67 H47 0.9800
C67 H48 0.9800
C67 H49 0.9800
Cl5 C68 1.740(12)
Cl5 C69 1.776(16)
Cl5 C70 1.796(16)
Cl6 C70 1.716(16)
Cl6 C69 1.775(16)
Cl6 C68 1.782(12)
C68 Cl7 1.775(13)
C68 H50 1.0000
C69 Cl8 1.881(17)
C69 H51 1.0000
Cl9 C70 1.781(17)
C70 H52 1.0000

loop_
_geom_torsion_atom_site_label_1
_geom_torsion_atom_site_label_2
_geom_torsion_atom_site_label_3
_geom_torsion_atom_site_label_4
_geom_torsion
C4 C1 C2 C51 170.5(4)
C49 C1 C2 C51 -15.6(7)
C4 C1 C2 S1 -5.5(5)
C49 C1 C2 S1 168.3(3)
C1 C2 S1 C3 -0.1(3)
C51 C2 S1 C3 -176.7(3)
C2 S1 C3 C4 5.7(3)
C2 S1 C3 C5 -169.3(4)
C5 C3 C4 C1 165.7(4)
S1 C3 C4 C1 -9.6(4)
C5 C3 C4 C21 -17.5(6)
S1 C3 C4 C21 167.2(3)
C2 C1 C4 C3 9.9(5)
C49 C1 C4 C3 -164.0(4)
C2 C1 C4 C21 -166.6(4)
C49 C1 C4 C21 19.5(6)
C4 C3 C5 C6 -171.8(4)
S1 C3 C5 C6 2.7(7)
C4 C3 C5 C10 3.6(6)
S1 C3 C5 C10 178.0(3)
C10 C5 C6 C7 -3.1(7)
C3 C5 C6 C7 172.2(4)
C10 C5 C6 Cl1 177.3(3)
C3 C5 C6 Cl1 -7.4(6)
C5 C6 C7 C8 0.9(7)
Cl1 C6 C7 C8 -179.6(4)
C6 C7 C8 C9 2.4(7)
C7 C8 C9 C10 -3.1(7)
C7 C8 C9 C11 175.9(4)
C6 C5 C10 C9 2.3(6)
C3 C5 C10 C9 -173.4(4)
C6 C5 C10 C22 -173.7(4)
C3 C5 C10 C22 10.6(6)
C8 C9 C10 C5 0.7(6)
C11 C9 C10 C5 -178.3(4)
C8 C9 C10 C22 176.6(4)
C11 C9 C10 C22 -2.3(6)
C8 C9 C11 C12 1.9(6)
C10 C9 C11 C12 -179.1(4)
C8 C9 C11 C16 -172.5(4)
C10 C9 C11 C16 6.4(6)
C16 C11 C12 C13 -0.6(6)
C9 C11 C12 C13 -175.1(4)
C11 C12 C13 C14 0.7(7)
C12 C13 C14 C15 -1.0(7)
C12 C13 C14 Cl2 179.3(3)
C13 C14 C15 C17 -178.7(4)
Cl2 C14 C15 C17 0.9(6)
C13 C14 C15 C16 1.1(6)
Cl2 C14 C15 C16 -179.2(3)
C12 C11 C16 C15 0.7(6)
C9 C11 C16 C15 175.4(4)
C12 C11 C16 C23 -176.7(4)
C9 C11 C16 C23 -2.1(6)
C14 C15 C16 C11 -0.9(6)
C17 C15 C16 C11 178.9(4)
C14 C15 C16 C23 176.5(4)
C17 C15 C16 C23 -3.7(6)
C14 C15 C17 C20 -172.7(4)
C16 C15 C17 C20 7.5(6)
C14 C15 C17 S2 12.0(7)
C16 C15 C17 S2 -167.8(3)
C20 C17 S2 C18 -1.6(4)
C15 C17 S2 C18 174.1(4)
C17 S2 C18 C19 2.2(4)
C17 S2 C18 C55 179.7(4)
C55 C18 C19 C20 -179.4(5)
S2 C18 C19 C20 -2.2(6)
C15 C17 C20 C24 -0.5(6)
S2 C17 C20 C24 175.6(3)
C15 C17 C20 C19 -175.5(4)
S2 C17 C20 C19 0.6(5)
C18 C19 C20 C17 1.0(6)
C18 C19 C20 C24 -173.4(4)
C3 C4 C21 C22 16.4(6)
C1 C4 C21 C22 -167.3(4)
C3 C4 C21 C30 -152.8(4)
C1 C4 C21 C30 23.4(6)
C4 C21 C22 C23 176.3(4)
C30 C21 C22 C23 -14.2(6)
C4 C21 C22 C10 -2.4(6)
C30 C21 C22 C10 167.2(4)
C5 C10 C22 C21 -11.2(6)
C9 C10 C22 C21 172.8(4)
C5 C10 C22 C23 170.1(4)
C9 C10 C22 C23 -5.9(6)
C21 C22 C23 C24 15.0(6)
C10 C22 C23 C24 -166.3(4)
C21 C22 C23 C16 -168.2(4)
C10 C22 C23 C16 10.5(6)
C11 C16 C23 C24 170.3(4)
C15 C16 C23 C24 -7.2(6)
C11 C16 C23 C22 -6.6(6)
C15 C16 C23 C22 176.0(4)
C22 C23 C24 C20 -168.8(4)
C16 C23 C24 C20 14.3(6)
C22 C23 C24 C25 6.1(6)
C16 C23 C24 C25 -170.8(4)
C17 C20 C24 C23 -10.6(6)
C19 C20 C24 C23 163.4(4)
C17 C20 C24 C25 174.7(4)
C19 C20 C24 C25 -11.3(7)
C23 C24 C25 C30 -29.2(6)
C20 C24 C25 C30 145.6(4)
C23 C24 C25 C26 150.3(4)
C20 C24 C25 C26 -35.0(6)
C30 C25 C26 C27 -30.1(6)
C24 C25 C26 C27 150.5(4)
C30 C25 C26 C31 145.0(4)
C24 C25 C26 C31 -34.5(6)
C25 C26 C27 C28 7.2(6)
C31 C26 C27 C28 -168.0(4)
C25 C26 C27 C40 -169.8(4)
C31 C26 C27 C40 15.0(6)
C26 C27 C28 C29 14.1(6)
C40 C27 C28 C29 -169.0(4)
C26 C27 C28 C46 -166.3(4)
C40 C27 C28 C46 10.6(6)
C46 C28 C29 C48 -3.4(6)
C27 C28 C29 C48 176.2(4)
C46 C28 C29 C30 166.7(4)
C27 C28 C29 C30 -13.7(6)
C26 C25 C30 C29 29.7(6)
C24 C25 C30 C29 -150.8(4)
C26 C25 C30 C21 -150.4(4)
C24 C25 C30 C21 29.1(6)
C28 C29 C30 C25 -7.8(5)
C48 C29 C30 C25 161.5(4)
C28 C29 C30 C21 172.2(4)
C48 C29 C30 C21 -18.4(7)
C22 C21 C30 C25 -7.7(6)
C4 C21 C30 C25 161.2(4)
C22 C21 C30 C29 172.2(4)
C4 C21 C30 C29 -18.9(7)
C27 C26 C31 C34 -12.2(6)
C25 C26 C31 C34 172.8(4)
C27 C26 C31 C32 161.2(4)
C25 C26 C31 C32 -13.8(7)
C34 C31 C32 C33 1.2(6)
C26 C31 C32 C33 -172.5(5)
C31 C32 C33 C59 178.6(5)
C31 C32 C33 S3 -2.6(6)
C32 C33 S3 C34 2.5(4)
C59 C33 S3 C34 -178.5(4)
C26 C31 C34 C35 0.1(7)
C32 C31 C34 C35 -174.3(4)
C26 C31 C34 S3 175.1(3)
C32 C31 C34 S3 0.7(5)
C33 S3 C34 C31 -1.8(4)
C33 S3 C34 C35 172.8(4)
C31 C34 C35 C36 -172.9(4)
S3 C34 C35 C36 13.1(7)
C31 C34 C35 C40 8.6(6)
S3 C34 C35 C40 -165.4(3)
C34 C35 C36 C37 -177.0(4)
C40 C35 C36 C37 1.5(6)
C34 C35 C36 Cl3 4.4(6)
C40 C35 C36 Cl3 -177.1(3)
C35 C36 C37 C38 -0.8(7)
Cl3 C36 C37 C38 177.9(3)
C36 C37 C38 C39 -1.0(7)
C37 C38 C39 C40 1.9(6)
C37 C38 C39 C41 -173.5(4)
C38 C39 C40 C35 -1.1(6)
C41 C39 C40 C35 174.4(4)
C38 C39 C40 C27 -177.5(4)
C41 C39 C40 C27 -2.0(6)
C36 C35 C40 C39 -0.5(6)
C34 C35 C40 C39 178.1(4)
C36 C35 C40 C27 175.8(4)
C34 C35 C40 C27 -5.6(6)
C26 C27 C40 C39 170.3(4)
C28 C27 C40 C39 -6.5(6)
C26 C27 C40 C35 -6.1(6)
C28 C27 C40 C35 177.0(4)
C38 C39 C41 C42 3.5(6)
C40 C39 C41 C42 -171.8(4)
C38 C39 C41 C46 -178.4(4)
C40 C39 C41 C46 6.3(6)
C46 C41 C42 C43 -1.1(7)
C39 C41 C42 C43 177.0(4)
C41 C42 C43 C44 1.0(7)
C42 C43 C44 C45 1.3(7)
C42 C43 C44 Cl4 -180.0(4)
C43 C44 C45 C47 173.9(4)
Cl4 C44 C45 C47 -4.7(7)
C43 C44 C45 C46 -3.2(7)
Cl4 C44 C45 C46 178.1(3)
C42 C41 C46 C45 -1.0(6)
C39 C41 C46 C45 -179.1(4)
C42 C41 C46 C28 176.0(4)
C39 C41 C46 C28 -2.1(6)
C44 C45 C46 C41 3.1(6)
C47 C45 C46 C41 -174.4(4)
C44 C45 C46 C28 -173.9(4)
C47 C45 C46 C28 8.7(6)
C29 C28 C46 C41 173.5(4)
C27 C28 C46 C41 -6.1(6)
C29 C28 C46 C45 -9.5(6)
C27 C28 C46 C45 170.9(4)
C44 C45 C47 C48 -172.1(4)
C46 C45 C47 C48 5.1(6)
C44 C45 C47 S4 1.5(7)
C46 C45 C47 S4 178.7(3)
C45 C47 C48 C29 -18.5(6)
S4 C47 C48 C29 167.0(3)
C45 C47 C48 C49 166.1(4)
S4 C47 C48 C49 -8.5(4)
C28 C29 C48 C47 17.1(6)
C30 C29 C48 C47 -152.6(4)
C28 C29 C48 C49 -168.3(4)
C30 C29 C48 C49 22.1(6)
C47 C48 C49 C50 9.7(5)
C29 C48 C49 C50 -165.3(4)
C47 C48 C49 C1 -163.7(4)
C29 C48 C49 C1 21.3(6)
C2 C1 C49 C50 -35.9(6)
C4 C1 C49 C50 137.4(4)
C2 C1 C49 C48 136.8(4)
C4 C1 C49 C48 -49.9(6)
C48 C49 C50 C63 171.0(4)
C1 C49 C50 C63 -15.7(7)
C48 C49 C50 S4 -6.3(5)
C1 C49 C50 S4 167.0(3)
C49 C50 S4 C47 1.2(3)
C63 C50 S4 C47 -176.4(3)
C48 C47 S4 C50 4.3(3)
C45 C47 S4 C50 -169.9(4)
C1 C2 C51 C52 -121.4(5)
S1 C2 C51 C52 54.5(5)
C2 C51 C52 C53 170.7(4)
C51 C52 C53 C54 175.4(4)
C19 C18 C55 C56 99.3(8)
S2 C18 C55 C56 -77.6(7)
C18 C55 C56 C57 -58.7(11)
C55 C56 C57 C58 176.1(8)
C32 C33 C59 C60 105.7(7)
S3 C33 C59 C60 -73.1(6)
C33 C59 C60 C61 -65.5(7)
C59 C60 C61 C62 -67.2(8)
C49 C50 C63 C64 -121.5(5)
S4 C50 C63 C64 55.6(5)
C50 C63 C64 C65 -175.6(4)
C63 C64 C65 C67 -55.9(7)
